data_7018584
loop_
_publ_author_name
'Shen, Xiaodong'
'Zhang, Yong'
'Xue, Mingqiang'
'Shen, Qi'

_publ_section_title
;
 Reduction of Sterically Hindered \b-Diketiminato Europium(iii) Complexes
 by the \b-Diketiminato Anion: A Convenient Route for the Synthesis of
 \b-Diketiminato Europium(ii) Complexes.
;
_journal_issue 13
_journal_name_full 'Dalton transactions (Cambridge, England : 2003)'
_journal_page_first 3668
_journal_page_last 3674
_journal_paper_doi 10.1039/c2dt12176j
_journal_volume 41
_journal_year 2012
_chemical_absolute_configuration ad
_chemical_formula_moiety 'C58 H82 Eu N4, C7 H8'
_chemical_formula_sum 'C65 H90 Eu N4'
_chemical_formula_weight 1079.37
_chemical_name_systematic
;
?
;
_space_group_IT_number 19
_symmetry_cell_setting orthorhombic
_symmetry_Int_Tables_number 19
_symmetry_space_group_name_Hall 'P 2ac 2ab'
_symmetry_space_group_name_H-M 'P 21 21 21'
_atom_sites_solution_hydrogens geom
_atom_sites_solution_primary direct
_atom_sites_solution_secondary difmap
_audit_creation_method SHELXL-97
_cell_angle_alpha 90.00
_cell_angle_beta 90.00
_cell_angle_gamma 90.00
_cell_formula_units_Z 4
_cell_length_a 12.4327(8)
_cell_length_b 19.2691(12)
_cell_length_c 24.7480(16)
_cell_measurement_reflns_used 19681
_cell_measurement_temperature 223(2)
_cell_measurement_theta_max 27.5
_cell_measurement_theta_min 3.1
_cell_volume 5928.8(7)
_computing_cell_refinement CrystalClear
_computing_data_collection CrystalClear
_computing_data_reduction CrystalStructure
_computing_structure_refinement 'SHELXL-97 (Sheldrick, 1997)'
_computing_structure_solution 'SHELXS-97 (Sheldrick, 1990)'
_diffrn_ambient_temperature 223(2)
_diffrn_detector_area_resol_mean 14.63
_diffrn_measured_fraction_theta_full 0.991
_diffrn_measured_fraction_theta_max 0.991
_diffrn_measurement_device_type 'Rigaku Saturn'
_diffrn_measurement_method \w
_diffrn_radiation_monochromator graphite
_diffrn_radiation_source 'fine-focus sealed tube'
_diffrn_radiation_type MoK\a
_diffrn_radiation_wavelength 0.71075
_diffrn_reflns_av_R_equivalents 0.0466
_diffrn_reflns_av_sigmaI/netI 0.0773
_diffrn_reflns_limit_h_max 13
_diffrn_reflns_limit_h_min -15
_diffrn_reflns_limit_k_max 21
_diffrn_reflns_limit_k_min -23
_diffrn_reflns_limit_l_max 29
_diffrn_reflns_limit_l_min -21
_diffrn_reflns_number 20443
_diffrn_reflns_theta_full 25.50
_diffrn_reflns_theta_max 25.50
_diffrn_reflns_theta_min 3.14
_exptl_absorpt_coefficient_mu 1.099
_exptl_absorpt_correction_T_max 0.583
_exptl_absorpt_correction_T_min 0.379
_exptl_absorpt_correction_type multi-scan
_exptl_absorpt_process_details 'Jacobson, R. (1998) Private communication'
_exptl_crystal_colour orange
_exptl_crystal_density_diffrn 1.209
_exptl_crystal_density_method 'not measured'
_exptl_crystal_description block
_exptl_crystal_F_000 2284
_exptl_crystal_size_max 0.45
_exptl_crystal_size_mid 0.35
_exptl_crystal_size_min 0.25
_refine_diff_density_max 0.829
_refine_diff_density_min -0.737
_refine_diff_density_rms 0.074
_refine_ls_abs_structure_details 'Flack H D (1983), Acta Cryst. A39, 876-881'
_refine_ls_abs_structure_Flack -0.009(12)
_refine_ls_extinction_method none
_refine_ls_goodness_of_fit_ref 1.096
_refine_ls_hydrogen_treatment cosntr
_refine_ls_matrix_type full
_refine_ls_number_parameters 608
_refine_ls_number_reflns 10494
_refine_ls_number_restraints 14
_refine_ls_restrained_S_all 1.099
_refine_ls_R_factor_all 0.0508
_refine_ls_R_factor_gt 0.0468
_refine_ls_shift/su_max 0.002
_refine_ls_shift/su_mean 0.000
_refine_ls_structure_factor_coef Fsqd
_refine_ls_weighting_details 'calc w=1/[\s^2^(Fo^2^)+(0.0286P)^2^+0.0000P] where P=(Fo^2^+2Fc^2^)/3'
_refine_ls_weighting_scheme calc
_refine_ls_wR_factor_gt 0.0888
_refine_ls_wR_factor_ref 0.0927
_reflns_number_gt 9901
_reflns_number_total 10494
_reflns_threshold_expression >2sigma(I)
_cod_data_source_file c2dt12176j.txt
_cod_data_source_block complex2
_cod_database_code 7018584

loop_
_symmetry_equiv_pos_as_xyz
'x, y, z'
'x+1/2, -y+1/2, -z'
'-x, y+1/2, -z+1/2'
'-x+1/2, -y, z+1/2'

loop_
_atom_site_label
_atom_site_type_symbol
_atom_site_fract_x
_atom_site_fract_y
_atom_site_fract_z
_atom_site_U_iso_or_equiv
_atom_site_adp_type
_atom_site_occupancy
_atom_site_symmetry_multiplicity
_atom_site_calc_flag
_atom_site_refinement_flags
_atom_site_disorder_assembly
_atom_site_disorder_group
Eu1 Eu 0.837444(19) 0.979992(12) 0.684510(10) 0.03018(8) Uani 1 1 d . . .
N1 N 0.7812(3) 1.0925(2) 0.64332(19) 0.0306(10) Uani 1 1 d . . .
N2 N 1.0151(3) 1.03759(19) 0.65998(16) 0.0301(10) Uani 1 1 d . . .
N3 N 0.7908(4) 0.8597(2) 0.65489(17) 0.0326(11) Uani 1 1 d . . .
N4 N 0.7479(3) 0.9298(2) 0.76883(18) 0.0335(10) Uani 1 1 d . . .
C1 C 0.7547(5) 1.2014(3) 0.6939(3) 0.0546(17) Uani 1 1 d . . .
H1A H 0.6866 1.1871 0.7095 0.082 Uiso 1 1 calc R . .
H1B H 0.7415 1.2294 0.6620 0.082 Uiso 1 1 calc R . .
H1C H 0.7947 1.2284 0.7201 0.082 Uiso 1 1 calc R . .
C2 C 0.8195(4) 1.1373(2) 0.6783(2) 0.0372(13) Uani 1 1 d . . .
C3 C 0.9209(4) 1.1312(3) 0.7041(2) 0.0405(14) Uani 1 1 d . . .
H3 H 0.9265 1.1571 0.7362 0.049 Uiso 1 1 calc R . .
C4 C 1.0150(4) 1.0939(3) 0.6911(2) 0.0361(12) Uani 1 1 d . . .
C5 C 1.1174(5) 1.1215(3) 0.7157(3) 0.0503(17) Uani 1 1 d . . .
H5A H 1.1783 1.0956 0.7018 0.075 Uiso 1 1 calc R . .
H5B H 1.1144 1.1166 0.7547 0.075 Uiso 1 1 calc R . .
H5C H 1.1255 1.1702 0.7064 0.075 Uiso 1 1 calc R . .
C6 C 0.6845(4) 1.1116(2) 0.6146(2) 0.0338(13) Uani 1 1 d . . .
C7 C 0.5822(4) 1.0943(3) 0.6354(2) 0.0329(13) Uani 1 1 d . . .
C8 C 0.4929(5) 1.1153(3) 0.6078(2) 0.0439(15) Uani 1 1 d . . .
H8 H 0.4247 1.1034 0.6214 0.053 Uiso 1 1 calc R . .
C9 C 0.4992(5) 1.1533(3) 0.5606(3) 0.0501(16) Uani 1 1 d . . .
H9 H 0.4365 1.1690 0.5432 0.060 Uiso 1 1 calc R . .
C10 C 0.5996(5) 1.1678(3) 0.5395(3) 0.0508(16) Uani 1 1 d . . .
H10 H 0.6048 1.1921 0.5067 0.061 Uiso 1 1 calc R . .
C11 C 0.6930(5) 1.1473(3) 0.5658(2) 0.0409(15) Uani 1 1 d . . .
C12 C 0.5718(4) 1.0479(2) 0.6844(3) 0.0373(12) Uani 1 1 d . . .
H12 H 0.6377 1.0540 0.7063 0.045 Uiso 1 1 calc R . .
C13 C 0.5678(5) 0.9711(3) 0.6665(3) 0.0497(16) Uani 1 1 d . . .
H13A H 0.6288 0.9612 0.6433 0.075 Uiso 1 1 calc R . .
H13B H 0.5016 0.9625 0.6468 0.075 Uiso 1 1 calc R . .
H13C H 0.5705 0.9413 0.6981 0.075 Uiso 1 1 calc R . .
C14 C 0.4758(6) 1.0642(4) 0.7209(3) 0.074(2) Uani 1 1 d . . .
H14A H 0.4095 1.0571 0.7010 0.111 Uiso 1 1 calc R . .
H14B H 0.4799 1.1121 0.7328 0.111 Uiso 1 1 calc R . .
H14C H 0.4771 1.0337 0.7521 0.111 Uiso 1 1 calc R . .
C15 C 0.8019(5) 1.1619(3) 0.5396(3) 0.0518(18) Uani 1 1 d . . .
H15 H 0.8545 1.1299 0.5564 0.062 Uiso 1 1 calc R . .
C16 C 0.8023(6) 1.1472(4) 0.4795(3) 0.068(2) Uani 1 1 d . . .
H16A H 0.8753 1.1500 0.4659 0.102 Uiso 1 1 calc R . .
H16B H 0.7578 1.1811 0.4611 0.102 Uiso 1 1 calc R . .
H16C H 0.7740 1.1010 0.4730 0.102 Uiso 1 1 calc R . .
C17 C 0.8397(7) 1.2352(3) 0.5515(3) 0.075(2) Uani 1 1 d . . .
H17A H 0.8483 1.2411 0.5901 0.112 Uiso 1 1 calc R . .
H17B H 0.7870 1.2681 0.5381 0.112 Uiso 1 1 calc R . .
H17C H 0.9081 1.2433 0.5337 0.112 Uiso 1 1 calc R . .
C18 C 1.1153(4) 1.0151(3) 0.6366(2) 0.0359(12) Uani 1 1 d . . .
C19 C 1.1576(5) 1.0502(3) 0.5914(2) 0.0359(12) Uani 1 1 d . . .
C20 C 1.2497(4) 1.0252(3) 0.5675(2) 0.0494(15) Uani 1 1 d . . .
H20 H 1.2786 1.0487 0.5375 0.059 Uiso 1 1 calc R . .
C21 C 1.3004(5) 0.9668(3) 0.5862(3) 0.0545(17) Uani 1 1 d . . .
H21 H 1.3641 0.9513 0.5697 0.065 Uiso 1 1 calc R . .
C22 C 1.2584(5) 0.9314(3) 0.6287(3) 0.0572(18) Uani 1 1 d . . .
H22 H 1.2919 0.8904 0.6404 0.069 Uiso 1 1 calc R . .
C23 C 1.1671(5) 0.9547(3) 0.6550(2) 0.0462(14) Uani 1 1 d . . .
C24 C 1.1048(5) 1.1157(3) 0.5689(2) 0.0430(14) Uani 1 1 d . . .
H24 H 1.0320 1.1193 0.5848 0.052 Uiso 1 1 calc R . .
C25 C 1.0927(6) 1.1132(4) 0.5076(3) 0.066(2) Uani 1 1 d . . .
H25A H 1.0535 1.0717 0.4975 0.100 Uiso 1 1 calc R . .
H25B H 1.1634 1.1124 0.4910 0.100 Uiso 1 1 calc R . .
H25C H 1.0537 1.1538 0.4954 0.100 Uiso 1 1 calc R . .
C26 C 1.1668(7) 1.1804(3) 0.5843(3) 0.0670(19) Uani 1 1 d . . .
H26A H 1.2376 1.1790 0.5679 0.101 Uiso 1 1 calc R . .
H26B H 1.1741 1.1826 0.6233 0.101 Uiso 1 1 calc R . .
H26C H 1.1284 1.2211 0.5717 0.101 Uiso 1 1 calc R . .
C27 C 1.1203(7) 0.9126(4) 0.7016(4) 0.0831(15) Uani 1 1 d . . .
H27 H 1.0410 0.9136 0.6979 0.100 Uiso 1 1 calc R . .
C28 C 1.1555(6) 0.8360(3) 0.7006(3) 0.0831(15) Uani 1 1 d . . .
H28A H 1.1195 0.8110 0.7293 0.125 Uiso 1 1 calc R . .
H28B H 1.2327 0.8332 0.7057 0.125 Uiso 1 1 calc R . .
H28C H 1.1365 0.8157 0.6660 0.125 Uiso 1 1 calc R . .
C29 C 1.1476(7) 0.9442(4) 0.7551(3) 0.0831(15) Uani 1 1 d . . .
H29A H 1.1132 0.9892 0.7582 0.125 Uiso 1 1 calc R . .
H29B H 1.2249 0.9498 0.7579 0.125 Uiso 1 1 calc R . .
H29C H 1.1224 0.9142 0.7839 0.125 Uiso 1 1 calc R . .
C30 C 0.9083(5) 0.7571(3) 0.6662(3) 0.0532(17) Uani 1 1 d . . .
H30A H 0.9534 0.7691 0.6356 0.080 Uiso 1 1 calc R . .
H30B H 0.8554 0.7229 0.6551 0.080 Uiso 1 1 calc R . .
H30C H 0.9526 0.7379 0.6948 0.080 Uiso 1 1 calc R . .
C31 C 0.8512(4) 0.8218(2) 0.6867(2) 0.0377(12) Uani 1 1 d . . .
C32 C 0.8735(5) 0.8386(3) 0.7417(2) 0.0412(15) Uani 1 1 d . . .
H32 H 0.9380 0.8193 0.7547 0.049 Uiso 1 1 calc R . .
C33 C 0.8170(5) 0.8789(3) 0.7807(2) 0.0371(13) Uani 1 1 d . . .
C34 C 0.8398(6) 0.8608(3) 0.8394(2) 0.0546(16) Uani 1 1 d . . .
H34A H 0.8030 0.8935 0.8628 0.082 Uiso 1 1 calc R . .
H34B H 0.9166 0.8632 0.8460 0.082 Uiso 1 1 calc R . .
H34C H 0.8143 0.8142 0.8468 0.082 Uiso 1 1 calc R . .
C35 C 0.7669(5) 0.8302(3) 0.6023(2) 0.0402(14) Uani 1 1 d . . .
C36 C 0.8332(6) 0.8460(2) 0.5585(2) 0.0383(12) Uani 1 1 d . . .
C37 C 0.8153(6) 0.8160(3) 0.5081(3) 0.064(2) Uani 1 1 d . . .
H37 H 0.8602 0.8264 0.4787 0.077 Uiso 1 1 calc R . .
C38 C 0.7293(7) 0.7700(4) 0.5022(3) 0.079(2) Uani 1 1 d . . .
H38 H 0.7181 0.7473 0.4690 0.095 Uiso 1 1 calc R . .
C39 C 0.6602(7) 0.7577(3) 0.5455(3) 0.076(2) Uani 1 1 d . . .
H39 H 0.6003 0.7286 0.5404 0.091 Uiso 1 1 calc R . .
C40 C 0.6777(6) 0.7875(3) 0.5963(2) 0.0503(16) Uani 1 1 d . . .
C41 C 0.9222(4) 0.8994(3) 0.5631(2) 0.0368(13) Uani 1 1 d . . .
H41 H 0.9424 0.9024 0.6017 0.044 Uiso 1 1 calc R . .
C42 C 0.8801(5) 0.9703(3) 0.5464(3) 0.0500(15) Uani 1 1 d . . .
H42A H 0.8663 0.9705 0.5078 0.075 Uiso 1 1 calc R . .
H42B H 0.9333 1.0054 0.5550 0.075 Uiso 1 1 calc R . .
H42C H 0.8140 0.9802 0.5657 0.075 Uiso 1 1 calc R . .
C43 C 1.0251(5) 0.8827(3) 0.5312(3) 0.0533(17) Uani 1 1 d . . .
H43A H 1.0086 0.8811 0.4929 0.080 Uiso 1 1 calc R . .
H43B H 1.0531 0.8381 0.5426 0.080 Uiso 1 1 calc R . .
H43C H 1.0785 0.9184 0.5378 0.080 Uiso 1 1 calc R . .
C44 C 0.5995(6) 0.7734(4) 0.6415(3) 0.0798(13) Uani 1 1 d . . .
H44 H 0.6146 0.8075 0.6704 0.096 Uiso 1 1 calc R . .
C45 C 0.4813(6) 0.7843(4) 0.6240(3) 0.0798(13) Uani 1 1 d . . .
H45A H 0.4354 0.7843 0.6557 0.120 Uiso 1 1 calc R . .
H45B H 0.4598 0.7470 0.6000 0.120 Uiso 1 1 calc R . .
H45C H 0.4747 0.8283 0.6053 0.120 Uiso 1 1 calc R . .
C46 C 0.6125(6) 0.7025(4) 0.6658(3) 0.0798(13) Uani 1 1 d . . .
H46A H 0.6816 0.6996 0.6840 0.120 Uiso 1 1 calc R . .
H46B H 0.6091 0.6678 0.6375 0.120 Uiso 1 1 calc R . .
H46C H 0.5554 0.6944 0.6917 0.120 Uiso 1 1 calc R . .
C47 C 0.6752(4) 0.9527(2) 0.8094(2) 0.0367(12) Uani 1 1 d . . .
C48 C 0.5868(5) 0.9114(3) 0.8233(2) 0.0421(14) Uani 1 1 d . . .
C49 C 0.5169(5) 0.9350(3) 0.8639(3) 0.0554(17) Uani 1 1 d . . .
H49 H 0.4597 0.9064 0.8750 0.066 Uiso 1 1 calc R . .
C50 C 0.5298(5) 0.9996(3) 0.8882(3) 0.0578(19) Uani 1 1 d . . .
H50 H 0.4807 1.0157 0.9143 0.069 Uiso 1 1 calc R . .
C51 C 0.6167(5) 1.0393(3) 0.8730(3) 0.0572(18) Uani 1 1 d . . .
H51 H 0.6267 1.0826 0.8899 0.069 Uiso 1 1 calc R . .
C52 C 0.6905(4) 1.0187(3) 0.8340(2) 0.0421(13) Uani 1 1 d . . .
C53 C 0.5633(5) 0.8425(3) 0.7969(3) 0.0537(17) Uani 1 1 d . . .
H53 H 0.6166 0.8354 0.7677 0.064 Uiso 1 1 calc R . .
C54 C 0.4501(6) 0.8415(4) 0.7713(3) 0.074(2) Uani 1 1 d . . .
H54A H 0.4440 0.8789 0.7453 0.111 Uiso 1 1 calc R . .
H54B H 0.3963 0.8473 0.7994 0.111 Uiso 1 1 calc R . .
H54C H 0.4388 0.7974 0.7532 0.111 Uiso 1 1 calc R . .
C55 C 0.5726(7) 0.7816(4) 0.8364(4) 0.092(3) Uani 1 1 d . . .
H55A H 0.5243 0.7890 0.8667 0.138 Uiso 1 1 calc R . .
H55B H 0.6459 0.7783 0.8495 0.138 Uiso 1 1 calc R . .
H55C H 0.5532 0.7388 0.8181 0.138 Uiso 1 1 calc R . .
C56 C 0.7808(4) 1.0666(3) 0.8180(3) 0.0421(13) Uani 1 1 d . . .
H56 H 0.7836 1.0658 0.7781 0.051 Uiso 1 1 calc R . .
C57 C 0.7619(7) 1.1421(3) 0.8340(3) 0.082(3) Uani 1 1 d . . .
H57A H 0.7726 1.1474 0.8726 0.123 Uiso 1 1 calc R . .
H57B H 0.6890 1.1554 0.8248 0.123 Uiso 1 1 calc R . .
H57C H 0.8123 1.1716 0.8149 0.123 Uiso 1 1 calc R . .
C58 C 0.8915(5) 1.0423(4) 0.8376(3) 0.075(2) Uani 1 1 d . . .
H58A H 0.8933 1.0429 0.8768 0.113 Uiso 1 1 calc R . .
H58B H 0.9465 1.0731 0.8236 0.113 Uiso 1 1 calc R . .
H58C H 0.9047 0.9955 0.8248 0.113 Uiso 1 1 calc R . .
C59 C 0.1151(13) 0.0373(8) 0.9353(7) 0.0921(15) Uiso 0.50 1 d PD A 1
C59' C 0.0211(14) 0.0302(9) 0.9679(8) 0.0921(15) Uiso 0.50 1 d PD B 2
C60 C 0.0437(17) -0.0104(10) 0.9584(10) 0.0921(15) Uiso 0.50 1 d PD A 1
C60' C 0.0778(15) 0.0908(9) 0.9547(9) 0.0921(15) Uiso 0.50 1 d PD B 2
C61 C -0.0467(15) 0.0105(8) 0.9898(8) 0.0921(15) Uiso 0.50 1 d PD A 1
C61' C 0.1737(15) 0.0827(9) 0.9233(7) 0.0921(15) Uiso 0.50 1 d PD B 2
C62 C -0.0576(14) 0.0833(8) 0.9978(8) 0.0921(15) Uiso 0.50 1 d PD A 1
C62' C 0.2078(15) 0.0230(9) 0.9021(9) 0.0921(15) Uiso 0.50 1 d PD B 2
C63 C 0.0222(14) 0.1272(9) 0.9741(7) 0.0921(15) Uiso 0.50 1 d PD A 1
C63' C 0.1412(14) -0.0395(8) 0.9122(7) 0.0921(15) Uiso 0.50 1 d PD B 2
C64 C 0.1112(15) 0.1093(8) 0.9435(9) 0.0921(15) Uiso 0.50 1 d PD A 1
C64' C 0.0568(17) -0.0338(9) 0.9483(9) 0.0921(15) Uiso 0.50 1 d PD B 2
C65 C 0.2025(16) -0.0057(9) 0.9057(9) 0.0921(15) Uiso 0.50 1 d PD A 1
C65' C -0.0805(14) 0.0318(11) 1.0028(8) 0.0921(15) Uiso 0.50 1 d PD B 2

loop_
_atom_site_aniso_label
_atom_site_aniso_U_11
_atom_site_aniso_U_22
_atom_site_aniso_U_33
_atom_site_aniso_U_23
_atom_site_aniso_U_13
_atom_site_aniso_U_12
Eu1 0.03481(14) 0.02513(11) 0.03059(13) 0.00187(12) 0.00100(13) -0.00005(12)
N1 0.035(3) 0.026(2) 0.031(3) 0.0027(19) -0.002(2) 0.005(2)
N2 0.028(2) 0.029(2) 0.033(2) -0.0002(17) 0.0031(19) 0.0013(18)
N3 0.047(3) 0.031(2) 0.020(2) 0.0014(19) -0.001(2) -0.003(2)
N4 0.039(3) 0.031(2) 0.031(3) 0.004(2) 0.005(2) -0.004(2)
C1 0.056(4) 0.046(3) 0.062(5) -0.018(3) -0.009(4) 0.011(3)
C2 0.045(3) 0.030(2) 0.037(3) -0.006(2) 0.006(3) 0.003(2)
C3 0.042(3) 0.049(3) 0.030(3) -0.011(3) -0.005(3) 0.006(3)
C4 0.042(3) 0.039(3) 0.028(3) -0.003(2) 0.000(3) 0.002(2)
C5 0.044(4) 0.064(4) 0.043(4) -0.012(3) -0.013(3) -0.006(3)
C6 0.044(4) 0.023(2) 0.035(3) 0.000(2) 0.001(3) 0.007(2)
C7 0.042(3) 0.029(3) 0.028(3) -0.001(2) -0.004(3) 0.001(3)
C8 0.041(3) 0.052(4) 0.039(3) 0.004(3) -0.002(3) -0.004(3)
C9 0.045(4) 0.059(4) 0.046(4) 0.004(3) -0.010(3) 0.008(3)
C10 0.054(4) 0.056(4) 0.043(4) 0.012(3) 0.000(3) 0.003(3)
C11 0.048(4) 0.035(3) 0.040(3) 0.004(3) -0.005(3) 0.004(3)
C12 0.037(3) 0.037(3) 0.039(3) 0.007(3) 0.000(3) 0.006(2)
C13 0.049(3) 0.035(3) 0.065(4) 0.014(3) -0.013(3) -0.001(3)
C14 0.070(5) 0.100(6) 0.051(4) 0.015(4) 0.022(4) 0.029(5)
C15 0.049(4) 0.055(4) 0.052(4) 0.020(3) 0.002(3) 0.011(3)
C16 0.062(5) 0.088(5) 0.055(5) 0.022(4) 0.013(4) 0.020(4)
C17 0.071(5) 0.077(5) 0.076(5) 0.019(4) 0.009(5) -0.022(5)
C18 0.033(3) 0.034(3) 0.040(3) -0.006(3) -0.001(2) -0.002(3)
C19 0.035(3) 0.038(3) 0.034(3) -0.002(2) -0.005(3) -0.005(3)
C20 0.037(3) 0.061(4) 0.050(4) 0.004(4) 0.007(3) -0.001(4)
C21 0.046(4) 0.057(4) 0.060(4) -0.011(3) 0.011(3) 0.013(3)
C22 0.039(4) 0.055(4) 0.077(5) 0.010(4) 0.006(4) 0.010(3)
C23 0.035(3) 0.041(3) 0.063(4) 0.003(3) 0.005(3) 0.012(3)
C24 0.042(3) 0.043(3) 0.044(4) 0.001(3) 0.006(3) -0.009(3)
C25 0.076(5) 0.070(5) 0.054(5) 0.011(4) -0.001(4) -0.010(4)
C26 0.104(5) 0.039(3) 0.058(4) 0.006(3) -0.012(5) -0.011(4)
C27 0.076(3) 0.073(3) 0.101(4) 0.037(3) 0.009(3) 0.011(3)
C28 0.076(3) 0.073(3) 0.101(4) 0.037(3) 0.009(3) 0.011(3)
C29 0.076(3) 0.073(3) 0.101(4) 0.037(3) 0.009(3) 0.011(3)
C30 0.066(4) 0.041(3) 0.053(4) -0.001(3) 0.005(3) 0.018(3)
C31 0.048(3) 0.029(2) 0.036(3) 0.006(2) 0.000(4) 0.003(2)
C32 0.046(4) 0.032(3) 0.046(4) 0.011(3) -0.009(3) 0.004(3)
C33 0.034(3) 0.037(3) 0.040(3) 0.001(2) -0.003(3) -0.002(3)
C34 0.081(4) 0.060(4) 0.023(3) 0.015(3) -0.005(4) 0.015(4)
C35 0.055(4) 0.032(3) 0.034(3) -0.005(3) -0.001(3) -0.001(3)
C36 0.047(3) 0.034(3) 0.034(3) -0.004(2) -0.001(3) 0.003(3)
C37 0.074(5) 0.065(4) 0.055(4) -0.014(3) 0.008(4) -0.022(4)
C38 0.099(6) 0.083(5) 0.054(5) -0.030(4) 0.013(4) -0.039(5)
C39 0.097(5) 0.073(5) 0.058(5) -0.026(4) 0.012(5) -0.048(5)
C40 0.064(4) 0.042(3) 0.045(4) 0.001(3) 0.002(4) -0.017(3)
C41 0.046(3) 0.037(3) 0.027(3) -0.009(2) 0.008(3) 0.000(3)
C42 0.060(4) 0.032(3) 0.058(4) -0.005(3) 0.001(3) -0.003(3)
C43 0.053(4) 0.059(4) 0.048(4) -0.018(3) 0.011(3) 0.006(3)
C44 0.083(3) 0.081(3) 0.075(3) 0.014(2) 0.008(3) -0.021(3)
C45 0.083(3) 0.081(3) 0.075(3) 0.014(2) 0.008(3) -0.021(3)
C46 0.083(3) 0.081(3) 0.075(3) 0.014(2) 0.008(3) -0.021(3)
C47 0.050(3) 0.037(2) 0.023(3) 0.008(2) 0.000(3) -0.001(3)
C48 0.051(3) 0.043(3) 0.033(3) 0.004(3) 0.006(3) -0.005(3)
C49 0.054(4) 0.063(4) 0.050(4) 0.007(3) 0.014(3) -0.018(4)
C50 0.060(4) 0.067(5) 0.046(4) -0.008(3) 0.016(3) 0.002(4)
C51 0.070(4) 0.055(4) 0.047(4) -0.006(3) 0.013(3) -0.008(3)
C52 0.051(3) 0.046(3) 0.029(3) 0.003(3) 0.003(2) 0.002(3)
C53 0.064(4) 0.048(4) 0.049(4) 0.004(3) 0.008(3) -0.015(3)
C54 0.072(5) 0.091(6) 0.059(5) 0.009(4) -0.006(4) -0.038(4)
C55 0.127(7) 0.055(4) 0.094(7) 0.016(4) -0.031(6) -0.014(5)
C56 0.058(3) 0.041(3) 0.028(3) -0.007(3) 0.000(3) -0.011(3)
C57 0.126(7) 0.043(4) 0.077(6) -0.018(4) 0.032(5) -0.010(4)
C58 0.073(5) 0.068(5) 0.085(6) 0.015(4) -0.025(4) -0.012(4)

loop_
_atom_type_symbol
_atom_type_description
_atom_type_scat_dispersion_real
_atom_type_scat_dispersion_imag
_atom_type_scat_source
C C 0.0033 0.0016 'International Tables Vol C Tables 4.2.6.8 and 6.1.1.4'
H H 0.0000 0.0000 'International Tables Vol C Tables 4.2.6.8 and 6.1.1.4'
N N 0.0061 0.0033 'International Tables Vol C Tables 4.2.6.8 and 6.1.1.4'
Eu Eu -0.1578 3.6682 'International Tables Vol C Tables 4.2.6.8 and 6.1.1.4'

loop_
_geom_angle_atom_site_label_1
_geom_angle_atom_site_label_2
_geom_angle_atom_site_label_3
_geom_angle
N1 Eu1 N3 128.37(14)
N1 Eu1 N2 76.52(13)
N3 Eu1 N2 122.41(13)
N1 Eu1 N4 122.69(14)
N3 Eu1 N4 77.74(14)
N2 Eu1 N4 137.55(14)
N1 Eu1 C2 24.97(15)
N3 Eu1 C2 153.10(16)
N2 Eu1 C2 67.48(13)
N4 Eu1 C2 112.73(14)
N1 Eu1 C31 152.89(16)
N3 Eu1 C31 24.83(14)
N2 Eu1 C31 113.01(13)
N4 Eu1 C31 68.44(15)
C2 Eu1 C31 177.86(17)
N1 Eu1 C33 147.15(15)
N3 Eu1 C33 67.80(14)
N2 Eu1 C33 122.04(14)
N4 Eu1 C33 25.23(14)
C2 Eu1 C33 131.42(15)
C31 Eu1 C33 50.30(15)
N1 Eu1 C4 66.94(14)
N3 Eu1 C4 146.40(14)
N2 Eu1 C4 24.64(13)
N4 Eu1 C4 122.13(14)
C2 Eu1 C4 49.69(14)
C31 Eu1 C4 131.47(14)
C33 Eu1 C4 117.50(14)
C2 N1 C6 117.3(4)
C2 N1 Eu1 101.6(3)
C6 N1 Eu1 131.0(3)
C4 N2 C18 118.6(4)
C4 N2 Eu1 102.5(3)
C18 N2 Eu1 135.6(3)
C31 N3 C35 115.9(4)
C31 N3 Eu1 102.0(3)
C35 N3 Eu1 132.4(3)
C33 N4 C47 118.7(4)
C33 N4 Eu1 100.2(3)
C47 N4 Eu1 137.5(3)
C2 C1 H1A 109.5
C2 C1 H1B 109.5
H1A C1 H1B 109.5
C2 C1 H1C 109.5
H1A C1 H1C 109.5
H1B C1 H1C 109.5
N1 C2 C3 124.4(5)
N1 C2 C1 120.5(5)
C3 C2 C1 115.0(5)
N1 C2 Eu1 53.5(3)
C3 C2 Eu1 80.2(3)
C1 C2 Eu1 146.3(4)
C4 C3 C2 132.6(5)
C4 C3 H3 113.7
C2 C3 H3 113.7
N2 C4 C3 123.2(5)
N2 C4 C5 121.4(5)
C3 C4 C5 115.4(5)
N2 C4 Eu1 52.8(3)
C3 C4 Eu1 77.5(3)
C5 C4 Eu1 150.2(4)
C4 C5 H5A 109.5
C4 C5 H5B 109.5
H5A C5 H5B 109.5
C4 C5 H5C 109.5
H5A C5 H5C 109.5
H5B C5 H5C 109.5
C11 C6 C7 120.0(5)
C11 C6 N1 119.3(5)
C7 C6 N1 120.7(4)
C8 C7 C6 118.7(5)
C8 C7 C12 120.4(5)
C6 C7 C12 120.6(5)
C7 C8 C9 122.3(6)
C7 C8 H8 118.9
C9 C8 H8 118.9
C10 C9 C8 118.5(6)
C10 C9 H9 120.7
C8 C9 H9 120.7
C9 C10 C11 121.4(6)
C9 C10 H10 119.3
C11 C10 H10 119.3
C10 C11 C6 118.9(5)
C10 C11 C15 119.3(5)
C6 C11 C15 121.7(5)
C7 C12 C14 114.8(5)
C7 C12 C13 109.8(5)
C14 C12 C13 110.0(5)
C7 C12 H12 107.3
C14 C12 H12 107.3
C13 C12 H12 107.3
C12 C13 H13A 109.5
C12 C13 H13B 109.5
H13A C13 H13B 109.5
C12 C13 H13C 109.5
H13A C13 H13C 109.5
H13B C13 H13C 109.5
C12 C14 H14A 109.5
C12 C14 H14B 109.5
H14A C14 H14B 109.5
C12 C14 H14C 109.5
H14A C14 H14C 109.5
H14B C14 H14C 109.5
C16 C15 C17 111.3(6)
C16 C15 C11 112.7(6)
C17 C15 C11 111.4(6)
C16 C15 H15 107.1
C17 C15 H15 107.1
C11 C15 H15 107.1
C15 C16 H16A 109.5
C15 C16 H16B 109.5
H16A C16 H16B 109.5
C15 C16 H16C 109.5
H16A C16 H16C 109.5
H16B C16 H16C 109.5
C15 C17 H17A 109.5
C15 C17 H17B 109.5
H17A C17 H17B 109.5
C15 C17 H17C 109.5
H17A C17 H17C 109.5
H17B C17 H17C 109.5
C23 C18 C19 118.9(5)
C23 C18 N2 121.1(5)
C19 C18 N2 119.7(5)
C20 C19 C18 118.9(5)
C20 C19 C24 119.3(5)
C18 C19 C24 121.8(5)
C21 C20 C19 121.6(6)
C21 C20 H20 119.2
C19 C20 H20 119.2
C22 C21 C20 119.9(6)
C22 C21 H21 120.1
C20 C21 H21 120.1
C21 C22 C23 121.1(6)
C21 C22 H22 119.4
C23 C22 H22 119.4
C22 C23 C18 119.5(6)
C22 C23 C27 119.8(6)
C18 C23 C27 120.7(6)
C26 C24 C25 109.1(5)
C26 C24 C19 111.7(5)
C25 C24 C19 112.3(5)
C26 C24 H24 107.9
C25 C24 H24 107.9
C19 C24 H24 107.9
C24 C25 H25A 109.5
C24 C25 H25B 109.5
H25A C25 H25B 109.5
C24 C25 H25C 109.5
H25A C25 H25C 109.5
H25B C25 H25C 109.5
C24 C26 H26A 109.5
C24 C26 H26B 109.5
H26A C26 H26B 109.5
C24 C26 H26C 109.5
H26A C26 H26C 109.5
H26B C26 H26C 109.5
C29 C27 C23 111.5(6)
C29 C27 C28 109.9(7)
C23 C27 C28 112.8(6)
C29 C27 H27 107.5
C23 C27 H27 107.5
C28 C27 H27 107.5
C27 C28 H28A 109.5
C27 C28 H28B 109.5
H28A C28 H28B 109.5
C27 C28 H28C 109.5
H28A C28 H28C 109.5
H28B C28 H28C 109.5
C27 C29 H29A 109.5
C27 C29 H29B 109.5
H29A C29 H29B 109.5
C27 C29 H29C 109.5
H29A C29 H29C 109.5
H29B C29 H29C 109.5
C31 C30 H30A 109.5
C31 C30 H30B 109.5
H30A C30 H30B 109.5
C31 C30 H30C 109.5
H30A C30 H30C 109.5
H30B C30 H30C 109.5
N3 C31 C32 123.9(5)
N3 C31 C30 121.6(5)
C32 C31 C30 114.4(5)
N3 C31 Eu1 53.2(2)
C32 C31 Eu1 78.5(3)
C30 C31 Eu1 147.0(4)
C33 C32 C31 132.5(5)
C33 C32 H32 113.8
C31 C32 H32 113.8
N4 C33 C32 124.6(5)
N4 C33 C34 119.9(5)
C32 C33 C34 115.5(5)
N4 C33 Eu1 54.6(3)
C32 C33 Eu1 77.3(3)
C34 C33 Eu1 150.1(4)
C33 C34 H34A 109.5
C33 C34 H34B 109.5
H34A C34 H34B 109.5
C33 C34 H34C 109.5
H34A C34 H34C 109.5
H34B C34 H34C 109.5
C40 C35 C36 121.3(5)
C40 C35 N3 119.4(5)
C36 C35 N3 119.3(5)
C37 C36 C35 120.7(6)
C37 C36 C41 117.8(5)
C35 C36 C41 121.5(5)
C36 C37 C38 118.7(7)
C36 C37 H37 120.6
C38 C37 H37 120.6
C39 C38 C37 119.9(6)
C39 C38 H38 120.0
C37 C38 H38 120.0
C38 C39 C40 121.7(7)
C38 C39 H39 119.2
C40 C39 H39 119.2
C35 C40 C39 117.6(6)
C35 C40 C44 122.9(6)
C39 C40 C44 119.5(7)
C36 C41 C42 109.8(5)
C36 C41 C43 115.3(4)
C42 C41 C43 109.5(5)
C36 C41 H41 107.3
C42 C41 H41 107.3
C43 C41 H41 107.3
C41 C42 H42A 109.5
C41 C42 H42B 109.5
H42A C42 H42B 109.5
C41 C42 H42C 109.5
H42A C42 H42C 109.5
H42B C42 H42C 109.5
C41 C43 H43A 109.5
C41 C43 H43B 109.5
H43A C43 H43B 109.5
C41 C43 H43C 109.5
H43A C43 H43C 109.5
H43B C43 H43C 109.5
C46 C44 C40 113.1(7)
C46 C44 C45 109.8(7)
C40 C44 C45 112.4(7)
C46 C44 H44 107.1
C40 C44 H44 107.1
C45 C44 H44 107.1
C44 C45 H45A 109.5
C44 C45 H45B 109.5
H45A C45 H45B 109.5
C44 C45 H45C 109.5
H45A C45 H45C 109.5
H45B C45 H45C 109.5
C44 C46 H46A 109.5
C44 C46 H46B 109.5
H46A C46 H46B 109.5
C44 C46 H46C 109.5
H46A C46 H46C 109.5
H46B C46 H46C 109.5
C48 C47 N4 119.8(4)
C48 C47 C52 120.6(5)
N4 C47 C52 119.6(5)
C47 C48 C49 118.5(5)
C47 C48 C53 123.0(5)
C49 C48 C53 118.4(5)
C50 C49 C48 121.8(6)
C50 C49 H49 119.1
C48 C49 H49 119.1
C51 C50 C49 118.1(6)
C51 C50 H50 121.0
C49 C50 H50 121.0
C50 C51 C52 123.3(6)
C50 C51 H51 118.4
C52 C51 H51 118.4
C51 C52 C47 117.6(5)
C51 C52 C56 119.9(5)
C47 C52 C56 122.4(5)
C48 C53 C55 112.5(6)
C48 C53 C54 111.5(6)
C55 C53 C54 108.6(6)
C48 C53 H53 108.0
C55 C53 H53 108.0
C54 C53 H53 108.0
C53 C54 H54A 109.5
C53 C54 H54B 109.5
H54A C54 H54B 109.5
C53 C54 H54C 109.5
H54A C54 H54C 109.5
H54B C54 H54C 109.5
C53 C55 H55A 109.5
C53 C55 H55B 109.5
H55A C55 H55B 109.5
C53 C55 H55C 109.5
H55A C55 H55C 109.5
H55B C55 H55C 109.5
C52 C56 C57 113.7(5)
C52 C56 C58 113.6(5)
C57 C56 C58 110.3(6)
C52 C56 H56 106.2
C57 C56 H56 106.2
C58 C56 H56 106.2
C56 C57 H57A 109.5
C56 C57 H57B 109.5
H57A C57 H57B 109.5
C56 C57 H57C 109.5
H57A C57 H57C 109.5
H57B C57 H57C 109.5
C56 C58 H58A 109.5
C56 C58 H58B 109.5
H58A C58 H58B 109.5
C56 C58 H58C 109.5
H58A C58 H58C 109.5
H58B C58 H58C 109.5
C60 C59 C64 124.7(16)
C60 C59 C65 106.6(13)
C64 C59 C65 128.4(16)
C64' C59' C60' 119.7(15)
C64' C59' C65' 118.4(17)
C60' C59' C65' 121.9(16)
C59 C60 C61 122.5(17)
C59' C60' C61' 117.0(17)
C62 C61 C60 115.5(17)
C62' C61' C60' 124.9(18)
C61 C62 C63 117.4(17)
C61' C62' C63' 117.1(15)
C64 C63 C62 129.1(17)
C64' C63' C62' 118.0(15)
C63 C64 C59 110.7(16)
C63' C64' C59' 122.3(16)

loop_
_geom_bond_atom_site_label_1
_geom_bond_atom_site_label_2
_geom_bond_distance
Eu1 N1 2.496(4)
Eu1 N3 2.499(4)
Eu1 N2 2.545(4)
Eu1 N4 2.555(4)
Eu1 C2 3.044(5)
Eu1 C31 3.053(4)
Eu1 C33 3.086(6)
Eu1 C4 3.118(5)
N1 C2 1.312(7)
N1 C6 1.444(7)
N2 C4 1.332(6)
N2 C18 1.441(6)
N3 C31 1.310(7)
N3 C35 1.451(7)
N4 C33 1.337(6)
N4 C47 1.422(7)
C1 C2 1.524(7)
C1 H1A 0.9700
C1 H1B 0.9700
C1 H1C 0.9700
C2 C3 1.419(8)
C3 C4 1.410(7)
C3 H3 0.9400
C4 C5 1.508(7)
C5 H5A 0.9700
C5 H5B 0.9700
C5 H5C 0.9700
C6 C11 1.394(8)
C6 C7 1.412(8)
C7 C8 1.365(8)
C7 C12 1.513(8)
C8 C9 1.382(8)
C8 H8 0.9400
C9 C10 1.382(9)
C9 H9 0.9400
C10 C11 1.389(8)
C10 H10 0.9400
C11 C15 1.527(9)
C12 C14 1.529(8)
C12 C13 1.546(7)
C12 H12 0.9900
C13 H13A 0.9700
C13 H13B 0.9700
C13 H13C 0.9700
C14 H14A 0.9700
C14 H14B 0.9700
C14 H14C 0.9700
C15 C16 1.516(9)
C15 C17 1.518(9)
C15 H15 0.9900
C16 H16A 0.9700
C16 H16B 0.9700
C16 H16C 0.9700
C17 H17A 0.9700
C17 H17B 0.9700
C17 H17C 0.9700
C18 C23 1.404(7)
C18 C19 1.409(7)
C19 C20 1.377(8)
C19 C24 1.527(7)
C20 C21 1.370(8)
C20 H20 0.9400
C21 C22 1.356(9)
C21 H21 0.9400
C22 C23 1.384(8)
C22 H22 0.9400
C23 C27 1.526(9)
C24 C26 1.515(8)
C24 C25 1.525(9)
C24 H24 0.9900
C25 H25A 0.9700
C25 H25B 0.9700
C25 H25C 0.9700
C26 H26A 0.9700
C26 H26B 0.9700
C26 H26C 0.9700
C27 C29 1.497(11)
C27 C28 1.540(9)
C27 H27 0.9900
C28 H28A 0.9700
C28 H28B 0.9700
C28 H28C 0.9700
C29 H29A 0.9700
C29 H29B 0.9700
C29 H29C 0.9700
C30 C31 1.522(7)
C30 H30A 0.9700
C30 H30B 0.9700
C30 H30C 0.9700
C31 C32 1.426(8)
C32 C33 1.425(8)
C32 H32 0.9400
C33 C34 1.520(7)
C34 H34A 0.9700
C34 H34B 0.9700
C34 H34C 0.9700
C35 C40 1.388(8)
C35 C36 1.395(8)
C36 C37 1.393(8)
C36 C41 1.515(8)
C37 C38 1.396(9)
C37 H37 0.9400
C38 C39 1.394(10)
C38 H38 0.9400
C39 C40 1.401(8)
C39 H39 0.9400
C40 C44 1.507(10)
C41 C42 1.520(7)
C41 C43 1.538(8)
C41 H41 0.9900
C42 H42A 0.9700
C42 H42B 0.9700
C42 H42C 0.9700
C43 H43A 0.9700
C43 H43B 0.9700
C43 H43C 0.9700
C44 C46 1.502(10)
C44 C45 1.545(10)
C44 H44 0.9900
C45 H45A 0.9700
C45 H45B 0.9700
C45 H45C 0.9700
C46 H46A 0.9700
C46 H46B 0.9700
C46 H46C 0.9700
C47 C48 1.400(7)
C47 C52 1.423(7)
C48 C49 1.405(8)
C48 C53 1.508(8)
C49 C50 1.392(9)
C49 H49 0.9400
C50 C51 1.376(8)
C50 H50 0.9400
C51 C52 1.391(8)
C51 H51 0.9400
C52 C56 1.505(7)
C53 C55 1.533(9)
C53 C54 1.544(9)
C53 H53 0.9900
C54 H54A 0.9700
C54 H54B 0.9700
C54 H54C 0.9700
C55 H55A 0.9700
C55 H55B 0.9700
C55 H55C 0.9700
C56 C57 1.527(8)
C56 C58 1.532(8)
C56 H56 0.9900
C57 H57A 0.9700
C57 H57B 0.9700
C57 H57C 0.9700
C58 H58A 0.9700
C58 H58B 0.9700
C58 H58C 0.9700
C59 C60 1.399(16)
C59 C64 1.403(16)
C59 C65 1.552(16)
C59' C64' 1.396(16)
C59' C60' 1.401(15)
C59' C65' 1.531(16)
C60 C61 1.425(16)
C60' C61' 1.432(16)
C61 C62 1.423(16)
C61' C62' 1.335(16)
C62 C63 1.430(15)
C62' C63' 1.482(16)
C63 C64 1.385(16)
C63' C64' 1.383(16)

loop_
_geom_torsion_atom_site_label_1
_geom_torsion_atom_site_label_2
_geom_torsion_atom_site_label_3
_geom_torsion_atom_site_label_4
_geom_torsion
N3 Eu1 N1 C2 173.9(3)
N2 Eu1 N1 C2 -65.3(3)
N4 Eu1 N1 C2 73.1(4)
C31 Eu1 N1 C2 -179.7(3)
C33 Eu1 N1 C2 64.1(4)
C4 Eu1 N1 C2 -41.3(3)
N3 Eu1 N1 C6 30.8(5)
N2 Eu1 N1 C6 151.7(5)
N4 Eu1 N1 C6 -69.9(5)
C2 Eu1 N1 C6 -143.0(6)
C31 Eu1 N1 C6 37.3(6)
C33 Eu1 N1 C6 -78.9(5)
C4 Eu1 N1 C6 175.7(5)
N1 Eu1 N2 C4 63.7(3)
N3 Eu1 N2 C4 -169.2(3)
N4 Eu1 N2 C4 -60.4(4)
C2 Eu1 N2 C4 39.1(3)
C31 Eu1 N2 C4 -143.1(3)
C33 Eu1 N2 C4 -86.7(3)
N1 Eu1 N2 C18 -138.2(5)
N3 Eu1 N2 C18 -11.1(5)
N4 Eu1 N2 C18 97.6(5)
C2 Eu1 N2 C18 -162.8(5)
C31 Eu1 N2 C18 15.0(5)
C33 Eu1 N2 C18 71.4(5)
C4 Eu1 N2 C18 158.1(6)
N1 Eu1 N3 C31 173.0(3)
N2 Eu1 N3 C31 74.4(4)
N4 Eu1 N3 C31 -64.8(3)
C2 Eu1 N3 C31 178.8(3)
C33 Eu1 N3 C31 -40.4(3)
C4 Eu1 N3 C31 66.2(4)
N1 Eu1 N3 C35 30.0(5)
N2 Eu1 N3 C35 -68.7(5)
N4 Eu1 N3 C35 152.2(5)
C2 Eu1 N3 C35 35.7(6)
C31 Eu1 N3 C35 -143.0(7)
C33 Eu1 N3 C35 176.5(5)
C4 Eu1 N3 C35 -76.8(6)
N1 Eu1 N4 C33 -168.5(3)
N3 Eu1 N4 C33 63.5(3)
N2 Eu1 N4 C33 -61.6(4)
C2 Eu1 N4 C33 -142.5(3)
C31 Eu1 N4 C33 39.4(3)
C4 Eu1 N4 C33 -86.9(3)
N1 Eu1 N4 C47 -11.7(6)
N3 Eu1 N4 C47 -139.7(5)
N2 Eu1 N4 C47 95.2(5)
C2 Eu1 N4 C47 14.3(5)
C31 Eu1 N4 C47 -163.8(5)
C33 Eu1 N4 C47 156.8(7)
C4 Eu1 N4 C47 69.9(5)
C6 N1 C2 C3 -170.8(5)
Eu1 N1 C2 C3 40.0(6)
C6 N1 C2 C1 9.3(8)
Eu1 N1 C2 C1 -140.0(5)
C6 N1 C2 Eu1 149.2(5)
N3 Eu1 C2 N1 -10.7(5)
N2 Eu1 C2 N1 107.0(4)
N4 Eu1 C2 N1 -119.2(3)
C31 Eu1 C2 N1 3(4)
C33 Eu1 C2 N1 -139.4(3)
C4 Eu1 C2 N1 127.2(4)
N1 Eu1 C2 C3 -147.5(5)
N3 Eu1 C2 C3 -158.2(3)
N2 Eu1 C2 C3 -40.5(3)
N4 Eu1 C2 C3 93.4(3)
C31 Eu1 C2 C3 -144(4)
C33 Eu1 C2 C3 73.1(4)
C4 Eu1 C2 C3 -20.3(3)
N1 Eu1 C2 C1 91.6(8)
N3 Eu1 C2 C1 80.9(8)
N2 Eu1 C2 C1 -161.4(8)
N4 Eu1 C2 C1 -27.6(8)
C31 Eu1 C2 C1 95(4)
C33 Eu1 C2 C1 -47.8(8)
C4 Eu1 C2 C1 -141.2(8)
N1 C2 C3 C4 21.0(10)
C1 C2 C3 C4 -159.1(6)
Eu1 C2 C3 C4 52.5(6)
C18 N2 C4 C3 162.5(5)
Eu1 N2 C4 C3 -34.8(6)
C18 N2 C4 C5 -18.3(7)
Eu1 N2 C4 C5 144.4(5)
C18 N2 C4 Eu1 -162.7(5)
C2 C3 C4 N2 -23.7(10)
C2 C3 C4 C5 157.1(6)
C2 C3 C4 Eu1 -51.5(6)
N1 Eu1 C4 N2 -108.7(3)
N3 Eu1 C4 N2 16.6(5)
N4 Eu1 C4 N2 136.1(3)
C2 Eu1 C4 N2 -130.1(4)
C31 Eu1 C4 N2 47.5(4)
C33 Eu1 C4 N2 107.4(3)
N1 Eu1 C4 C3 42.0(3)
N3 Eu1 C4 C3 167.4(3)
N2 Eu1 C4 C3 150.7(5)
N4 Eu1 C4 C3 -73.2(3)
C2 Eu1 C4 C3 20.6(3)
C31 Eu1 C4 C3 -161.8(3)
C33 Eu1 C4 C3 -101.9(3)
N1 Eu1 C4 C5 161.8(8)
N3 Eu1 C4 C5 -72.9(8)
N2 Eu1 C4 C5 -89.5(8)
N4 Eu1 C4 C5 46.6(8)
C2 Eu1 C4 C5 140.4(8)
C31 Eu1 C4 C5 -42.0(8)
C33 Eu1 C4 C5 17.9(8)
C2 N1 C6 C11 89.6(6)
Eu1 N1 C6 C11 -132.0(4)
C2 N1 C6 C7 -90.7(6)
Eu1 N1 C6 C7 47.8(7)
C11 C6 C7 C8 -2.4(8)
N1 C6 C7 C8 177.9(5)
C11 C6 C7 C12 172.2(5)
N1 C6 C7 C12 -7.5(7)
C6 C7 C8 C9 -0.5(9)
C12 C7 C8 C9 -175.1(5)
C7 C8 C9 C10 2.9(10)
C8 C9 C10 C11 -2.5(10)
C9 C10 C11 C6 -0.3(9)
C9 C10 C11 C15 177.4(6)
C7 C6 C11 C10 2.8(8)
N1 C6 C11 C10 -177.5(5)
C7 C6 C11 C15 -174.9(5)
N1 C6 C11 C15 4.8(8)
C8 C7 C12 C14 -38.5(8)
C6 C7 C12 C14 147.1(6)
C8 C7 C12 C13 86.0(6)
C6 C7 C12 C13 -88.5(6)
C10 C11 C15 C16 -42.5(8)
C6 C11 C15 C16 135.2(6)
C10 C11 C15 C17 83.3(7)
C6 C11 C15 C17 -99.0(7)
C4 N2 C18 C23 108.7(6)
Eu1 N2 C18 C23 -46.8(7)
C4 N2 C18 C19 -77.2(6)
Eu1 N2 C18 C19 127.3(5)
C23 C18 C19 C20 -1.5(8)
N2 C18 C19 C20 -175.8(5)
C23 C18 C19 C24 179.4(5)
N2 C18 C19 C24 5.1(7)
C18 C19 C20 C21 0.6(8)
C24 C19 C20 C21 179.7(5)
C19 C20 C21 C22 1.4(10)
C20 C21 C22 C23 -2.6(11)
C21 C22 C23 C18 1.6(10)
C21 C22 C23 C27 178.4(7)
C19 C18 C23 C22 0.5(8)
N2 C18 C23 C22 174.6(5)
C19 C18 C23 C27 -176.3(6)
N2 C18 C23 C27 -2.1(8)
C20 C19 C24 C26 -75.2(7)
C18 C19 C24 C26 103.9(6)
C20 C19 C24 C25 47.7(7)
C18 C19 C24 C25 -133.2(6)
C22 C23 C27 C29 102.9(8)
C18 C23 C27 C29 -80.4(8)
C22 C23 C27 C28 -21.4(10)
C18 C23 C27 C28 155.3(6)
C35 N3 C31 C32 -173.0(5)
Eu1 N3 C31 C32 36.6(6)
C35 N3 C31 C30 10.1(7)
Eu1 N3 C31 C30 -140.3(4)
C35 N3 C31 Eu1 150.4(5)
N1 Eu1 C31 N3 -12.1(6)
N2 Eu1 C31 N3 -118.0(3)
N4 Eu1 C31 N3 108.1(4)
C2 Eu1 C31 N3 -15(4)
C33 Eu1 C31 N3 128.7(4)
C4 Eu1 C31 N3 -137.5(3)
N1 Eu1 C31 C32 -161.7(3)
N3 Eu1 C31 C32 -149.6(5)
N2 Eu1 C31 C32 92.4(3)
N4 Eu1 C31 C32 -41.6(3)
C2 Eu1 C31 C32 -165(4)
C33 Eu1 C31 C32 -21.0(3)
C4 Eu1 C31 C32 72.9(4)
N1 Eu1 C31 C30 80.8(8)
N3 Eu1 C31 C30 92.8(9)
N2 Eu1 C31 C30 -25.1(8)
N4 Eu1 C31 C30 -159.1(8)
C2 Eu1 C31 C30 78(4)
C33 Eu1 C31 C30 -138.5(8)
C4 Eu1 C31 C30 -44.6(8)
N3 C31 C32 C33 24.7(9)
C30 C31 C32 C33 -158.2(6)
Eu1 C31 C32 C33 53.9(6)
C47 N4 C33 C32 162.6(5)
Eu1 N4 C33 C32 -35.1(6)
C47 N4 C33 C34 -17.5(8)
Eu1 N4 C33 C34 144.9(5)
C47 N4 C33 Eu1 -162.3(5)
C31 C32 C33 N4 -24.7(9)
C31 C32 C33 C34 155.3(6)
C31 C32 C33 Eu1 -53.4(6)
N1 Eu1 C33 N4 18.0(5)
N3 Eu1 C33 N4 -109.2(3)
N2 Eu1 C33 N4 135.5(3)
C2 Eu1 C33 N4 48.4(4)
C31 Eu1 C33 N4 -129.9(4)
C4 Eu1 C33 N4 107.6(3)
N1 Eu1 C33 C32 169.0(3)
N3 Eu1 C33 C32 41.8(3)
N2 Eu1 C33 C32 -73.5(3)
N4 Eu1 C33 C32 151.0(5)
C2 Eu1 C33 C32 -160.6(3)
C31 Eu1 C33 C32 21.1(3)
C4 Eu1 C33 C32 -101.5(3)
N1 Eu1 C33 C34 -71.5(10)
N3 Eu1 C33 C34 161.4(9)
N2 Eu1 C33 C34 46.1(9)
N4 Eu1 C33 C34 -89.5(9)
C2 Eu1 C33 C34 -41.0(9)
C31 Eu1 C33 C34 140.7(9)
C4 Eu1 C33 C34 18.1(9)
C31 N3 C35 C40 88.3(7)
Eu1 N3 C35 C40 -132.5(5)
C31 N3 C35 C36 -92.6(6)
Eu1 N3 C35 C36 46.6(7)
C40 C35 C36 C37 -3.9(9)
N3 C35 C36 C37 177.0(6)
C40 C35 C36 C41 172.3(5)
N3 C35 C36 C41 -6.8(8)
C35 C36 C37 C38 0.4(10)
C41 C36 C37 C38 -176.0(6)
C36 C37 C38 C39 3.2(12)
C37 C38 C39 C40 -3.5(13)
C36 C35 C40 C39 3.6(9)
N3 C35 C40 C39 -177.3(6)
C36 C35 C40 C44 -175.3(6)
N3 C35 C40 C44 3.8(9)
C38 C39 C40 C35 0.1(12)
C38 C39 C40 C44 179.0(8)
C37 C36 C41 C42 84.3(7)
C35 C36 C41 C42 -92.0(6)
C37 C36 C41 C43 -40.0(8)
C35 C36 C41 C43 143.7(6)
C35 C40 C44 C46 -104.8(8)
C39 C40 C44 C46 76.4(10)
C35 C40 C44 C45 130.2(7)
C39 C40 C44 C45 -48.6(10)
C33 N4 C47 C48 -74.3(7)
Eu1 N4 C47 C48 131.9(4)
C33 N4 C47 C52 108.3(5)
Eu1 N4 C47 C52 -45.5(7)
N4 C47 C48 C49 179.4(5)
C52 C47 C48 C49 -3.2(8)
N4 C47 C48 C53 -0.4(8)
C52 C47 C48 C53 177.0(5)
C47 C48 C49 C50 3.7(10)
C53 C48 C49 C50 -176.5(6)
C48 C49 C50 C51 -2.8(10)
C49 C50 C51 C52 1.4(10)
C50 C51 C52 C47 -0.9(9)
C50 C51 C52 C56 177.5(6)
C48 C47 C52 C51 1.8(8)
N4 C47 C52 C51 179.2(5)
C48 C47 C52 C56 -176.5(5)
N4 C47 C52 C56 0.9(8)
C47 C48 C53 C55 114.8(7)
C49 C48 C53 C55 -64.9(8)
C47 C48 C53 C54 -122.8(6)
C49 C48 C53 C54 57.4(8)
C51 C52 C56 C57 -18.1(8)
C47 C52 C56 C57 160.2(6)
C51 C52 C56 C58 109.2(7)
C47 C52 C56 C58 -72.5(8)
C64 C59 C60 C61 5(4)
C65 C59 C60 C61 179(2)
C64' C59' C60' C61' -3(3)
C65' C59' C60' C61' 178.0(17)
C59 C60 C61 C62 -2(3)
C59' C60' C61' C62' 6(3)
C60 C61 C62 C63 0(3)
C60' C61' C62' C63' 0(3)
C61 C62 C63 C64 0(3)
C61' C62' C63' C64' -8(3)
C62 C63 C64 C59 2(3)
C60 C59 C64 C63 -5(3)
C65 C59 C64 C63 -177(2)
C62' C63' C64' C59' 11(3)
C60' C59' C64' C63' -6(3)
C65' C59' C64' C63' 173(2)
